data_7709257
loop_
_publ_author_name
'Reinhard, Garrett L.'
'Jayaraman, Selvakumar'
'Prybil, Joshua W.'
'Arambula, Jonathan F.'
'Arumugam, Kuppuswamy'

_publ_section_title
;
 Detailed structural and spectroscopic elucidation of ferrocenium coupled
 N-heterocyclic carbene gold(I) complexes.
;
_journal_issue 4
_journal_name_full 'Dalton transactions (Cambridge, England : 2003)'
_journal_page_first 1533
_journal_page_last 1541
_journal_paper_doi 10.1039/d1dt03174k
_journal_volume 51
_journal_year 2022
_chemical_formula_moiety 'C46 H48 Au Fe2 N4, C2 H4 Cl2, 3(B F4)'
_chemical_formula_sum 'C48 H52 Au B3 Cl2 F12 Fe2 N4'
_chemical_formula_weight 1324.99
_space_group_crystal_system monoclinic
_space_group_IT_number 14
_space_group_name_Hall '-P 2ybc'
_space_group_name_H-M_alt 'P 1 21/c 1'
_symmetry_Int_Tables_number 14
_atom_sites_solution_primary dual
_audit_creation_date 2021-04-08
_audit_creation_method
;
Olex2 1.2
(compiled 2018.05.29 svn.r3510 for OlexSys, GUI svn.r5506)
;
_audit_update_record
;
2021-09-13 deposited with the CCDC.	2021-11-17 downloaded from the CCDC.
;
_cell_angle_alpha 90
_cell_angle_beta 99.088(4)
_cell_angle_gamma 90
_cell_formula_units_Z 4
_cell_length_a 14.447(2)
_cell_length_b 24.404(4)
_cell_length_c 14.886(2)
_cell_measurement_reflns_used 9187
_cell_measurement_temperature 170
_cell_measurement_theta_max 26.39
_cell_measurement_theta_min 3.03
_cell_volume 5182.4(13)
_computing_cell_refinement 'SAINT V8.38A (?, 2016)'
_computing_data_reduction 'SAINT V8.38A (?, 2016)'
_computing_molecular_graphics 'Olex2 (Dolomanov et al., 2009)'
_computing_publication_material 'Olex2 (Dolomanov et al., 2009)'
_computing_structure_refinement 'olex2.refine (Bourhis et al., 2015)'
_computing_structure_solution 'XT (Sheldrick, 2015)'
_diffrn_ambient_temperature 170
_diffrn_measured_fraction_theta_full 0.9942
_diffrn_measured_fraction_theta_max 0.9942
_diffrn_measurement_device_type 'Bruker APEX-II CCD'
_diffrn_measurement_method '\f and \w scans'
_diffrn_radiation_type 'Mo K\a'
_diffrn_radiation_wavelength 0.71073
_diffrn_reflns_av_R_equivalents 0.0667
_diffrn_reflns_av_unetI/netI 0.0414
_diffrn_reflns_limit_h_max 17
_diffrn_reflns_limit_h_min -18
_diffrn_reflns_limit_k_max 30
_diffrn_reflns_limit_k_min -30
_diffrn_reflns_limit_l_max 18
_diffrn_reflns_limit_l_min -18
_diffrn_reflns_number 66536
_diffrn_reflns_theta_full 26.4053
_diffrn_reflns_theta_max 26.41
_diffrn_reflns_theta_min 2.77
_diffrn_standards_number 0
_exptl_absorpt_coefficient_mu 3.561
_exptl_absorpt_correction_T_max 0.7454
_exptl_absorpt_correction_T_min 0.5134
_exptl_absorpt_correction_type multi-scan
_exptl_absorpt_process_details
;
SADABS-2016/2 (Bruker,2016) was used for absorption correction.
wR2(int) was 0.1109 before and 0.0659 after correction.
The Ratio of minimum to maximum transmission is 0.6888.
The \l/2 correction factor is Not present.
;
_exptl_crystal_colour blue
_exptl_crystal_colour_primary blue
_exptl_crystal_density_diffrn 1.6980
_exptl_crystal_description plate
_exptl_crystal_F_000 2622.1556
_exptl_crystal_recrystallization_method 'Re-crystallisation from solvent'
_exptl_crystal_size_max 0.25
_exptl_crystal_size_mid 0.25
_exptl_crystal_size_min 0.05
_refine_diff_density_max 1.7819
_refine_diff_density_min -1.8970
_refine_diff_density_rms 0.1844
_refine_ls_d_res_high 0.7991
_refine_ls_d_res_low 7.3495
_refine_ls_goodness_of_fit_ref 1.0437
_refine_ls_hydrogen_treatment constr
_refine_ls_matrix_type full
_refine_ls_number_constraints 88
_refine_ls_number_parameters 655
_refine_ls_number_reflns 10582
_refine_ls_number_restraints 0
_refine_ls_restrained_S_all 1.0437
_refine_ls_R_factor_all 0.0550
_refine_ls_R_factor_gt 0.0394
_refine_ls_shift/su_max 0.0003
_refine_ls_shift/su_mean 0.0000
_refine_ls_structure_factor_coef Fsqd
_refine_ls_weighting_details 'w=1/[\s^2^(Fo^2^)+(0.0257P)^2^+32.1230P] where P=(Fo^2^+2Fc^2^)/3'
_refine_ls_weighting_scheme calc
_refine_ls_wR_factor_gt 0.0856
_refine_ls_wR_factor_ref 0.0955
_reflns_Friedel_coverage 0.0
_reflns_limit_h_max 17
_reflns_limit_h_min -18
_reflns_limit_k_max 30
_reflns_limit_k_min 0
_reflns_limit_l_max 18
_reflns_limit_l_min 0
_reflns_number_gt 8596
_reflns_number_total 10582
_reflns_threshold_expression I>=2u(I)
_cod_data_source_file d1dt03174k2.cif
_cod_data_source_block 19SW017LT_0m
_cod_depositor_comments 'Adding full bibliography for 7709255--7709257.cif.'
_cod_original_cell_volume 5182.4(14)
_cod_database_code 7709257
_olex2_refinement_description
;
1. Fixed Uiso
 At 1.2 times of:
  All C(H) groups, All C(H,H) groups
 At 1.5 times of:
  All C(H,H,H) groups
2.a Secondary CH2 refined with riding coordinates:
 C36(H36a,H36b), C13(H13a,H13b), C48(H48a,H48b), C47(H47a,H47b)
2.b Aromatic/amide H refined with riding coordinates:
 C2(H2), C15(H15), C3(H3), C29(H29), C16(H16), C31(H31), C8(H8), C37(H37),
 C17(H17), C26(H26), C6(H6), C18(H18), C25(H25), C43(H43), C21(H21), C20(H20),
 C39(H39), C42(H42), C44(H44), C45(H45), C22(H22), C40(H40), C46(H46), C41(H41),
  C19(H19), C23(H23)
2.c Idealised Me refined as rotating group:
 C12(H12a,H12b,H12c), C10(H10a,H10b,H10c), C35(H35a,H35b,H35c), C33(H33a,H33b,
 H33c), C34(H34a,H34b,H34c), C11(H11a,H11b,H11c)
;
_olex2_submission_special_instructions 'No special instructions were received'

loop_
_space_group_symop_id
_space_group_symop_operation_xyz
1 x,y,z
2 -x,y+1/2,-z+1/2
3 -x,-y,-z
4 x,-y-1/2,z-1/2

loop_
_atom_site_label
_atom_site_type_symbol
_atom_site_fract_x
_atom_site_fract_y
_atom_site_fract_z
_atom_site_U_iso_or_equiv
_atom_site_adp_type
_atom_site_occupancy
_atom_site_refinement_flags_posn
Au01 Au 0.286390(13) 0.344907(7) 0.821864(13) 0.01866(6) Uani 1.000000 .
Fe02 Fe 0.00264(5) 0.27127(3) 0.99972(5) 0.02387(16) Uani 1.000000 .
Fe03 Fe 0.24144(6) 0.51015(3) 0.55095(6) 0.03110(18) Uani 1.000000 .
Cl2 Cl 0.20094(18) -0.04205(9) 0.5543(3) 0.1108(12) Uani 1.000000 .
Cl1 Cl 0.0779(2) 0.06790(11) 0.5470(3) 0.1410(17) Uani 1.000000 .
N4 N 0.2525(3) 0.46873(17) 0.8023(3) 0.0239(9) Uani 1.000000 .
N1 N 0.3514(3) 0.23170(17) 0.7869(3) 0.0224(9) Uani 1.000000 .
N2 N 0.2124(3) 0.22726(16) 0.8206(3) 0.0200(9) Uani 1.000000 .
N3 N 0.3769(3) 0.44861(17) 0.8957(3) 0.0251(9) Uani 1.000000 .
C24 C 0.3032(4) 0.4263(2) 0.8411(3) 0.0219(10) Uani 1.000000 .
F12 F 0.4424(3) 0.42114(18) 0.4150(3) 0.0577(11) Uani 1.000000 .
F10 F 0.4594(3) 0.43390(18) 0.2691(3) 0.0596(11) Uani 1.000000 .
F8 F 0.0315(3) 0.3689(2) 0.7903(4) 0.0816(17) Uani 1.000000 .
F6 F 0.0040(4) 0.3754(2) 0.6377(4) 0.0832(16) Uani 1.000000 .
C1 C 0.2808(3) 0.26297(19) 0.8076(3) 0.0187(10) Uani 1.000000 .
F5 F -0.0726(4) 0.3149(2) 0.7103(4) 0.100(2) Uani 1.000000 .
F11 F 0.4639(4) 0.50591(18) 0.3635(3) 0.0791(16) Uani 1.000000 .
C36 C 0.1703(4) 0.4628(2) 0.7337(4) 0.0278(11) Uani 1.000000 .
H36a H 0.1333(4) 0.4322(2) 0.7499(4) 0.0334(14) Uiso 1.000000 R
H36b H 0.1323(4) 0.4956(2) 0.7329(4) 0.0334(14) Uiso 1.000000 R
C28 C 0.4313(4) 0.3970(2) 1.0336(4) 0.0276(12) Uani 1.000000 .
F1 F -0.1104(3) 0.0963(2) 0.7269(3) 0.0825(16) Uani 1.000000 .
C2 C 0.2412(4) 0.1743(2) 0.8092(4) 0.0252(11) Uani 1.000000 .
H2 H 0.2067(4) 0.1426(2) 0.8146(4) 0.0302(13) Uiso 1.000000 R
C27 C 0.4491(4) 0.4172(2) 0.9510(3) 0.0233(11) Uani 1.000000 .
C15 C 0.1360(4) 0.3004(2) 0.9888(4) 0.0287(12) Uani 1.000000 .
H15 H 0.1489(4) 0.3340(2) 0.9639(4) 0.0345(14) Uiso 1.000000 R
F9 F 0.3272(3) 0.4595(2) 0.3172(3) 0.0725(14) Uani 1.000000 .
C9 C 0.4375(4) 0.2787(2) 0.6815(4) 0.0277(11) Uani 1.000000 .
C3 C 0.3281(4) 0.1769(2) 0.7888(4) 0.0274(12) Uani 1.000000 .
H3 H 0.3656(4) 0.1474(2) 0.7779(4) 0.0329(14) Uiso 1.000000 R
C4 C 0.4383(4) 0.2537(2) 0.7660(4) 0.0243(11) Uani 1.000000 .
C29 C 0.5018(4) 0.3669(2) 1.0850(4) 0.0282(12) Uani 1.000000 .
H29 H 0.4918(4) 0.3531(2) 1.1409(4) 0.0339(14) Uiso 1.000000 R
C16 C 0.1290(4) 0.2907(3) 1.0811(4) 0.0388(15) Uani 1.000000 .
H16 H 0.1366(4) 0.3165(3) 1.1276(4) 0.0465(18) Uiso 1.000000 R
C30 C 0.5867(4) 0.3565(2) 1.0562(4) 0.0305(12) Uani 1.000000 .
C31 C 0.5999(4) 0.3766(2) 0.9722(4) 0.0315(12) Uani 1.000000 .
H31 H 0.6562(4) 0.3693(2) 0.9516(4) 0.0378(15) Uiso 1.000000 R
C13 C 0.1200(3) 0.2434(2) 0.8404(3) 0.0235(11) Uani 1.000000 .
H13a H 0.1013(3) 0.2776(2) 0.8095(3) 0.0282(13) Uiso 1.000000 R
H13b H 0.0743(3) 0.2157(2) 0.8170(3) 0.0282(13) Uiso 1.000000 R
C12 C 0.3515(4) 0.2811(3) 0.6104(4) 0.0370(14) Uani 1.000000 .
H12a H 0.3307(18) 0.2446(3) 0.594(2) 0.055(2) Uiso 1.000000 GR
H12b H 0.3028(11) 0.3005(16) 0.6340(11) 0.055(2) Uiso 1.000000 GR
H12c H 0.3660(9) 0.2998(16) 0.5575(12) 0.055(2) Uiso 1.000000 GR
F7 F -0.1023(5) 0.4022(3) 0.7231(5) 0.128(3) Uani 1.000000 .
C38 C 0.1935(4) 0.4533(2) 0.6405(4) 0.0315(12) Uani 1.000000 .
C10 C 0.5173(5) 0.2245(3) 0.9217(4) 0.0416(15) Uani 1.000000 .
H10a H 0.476(3) 0.2447(12) 0.9538(13) 0.062(2) Uiso 1.000000 GR
H10b H 0.496(3) 0.1873(7) 0.9139(4) 0.062(2) Uiso 1.000000 GR
H10c H 0.5796(8) 0.2251(18) 0.9558(13) 0.062(2) Uiso 1.000000 GR
C8 C 0.5212(4) 0.3019(2) 0.6639(4) 0.0312(12) Uani 1.000000 .
H8 H 0.5221(4) 0.3196(2) 0.6088(4) 0.0374(15) Uiso 1.000000 R
C5 C 0.5181(4) 0.2499(2) 0.8307(4) 0.0281(12) Uani 1.000000 .
C37 C 0.2801(5) 0.4367(2) 0.6175(4) 0.0401(15) Uani 1.000000 .
H37 H 0.3353(5) 0.4313(2) 0.6580(4) 0.0481(18) Uiso 1.000000 R
C14 C 0.1199(3) 0.2504(2) 0.9405(3) 0.0229(10) Uani 1.000000 .
F4 F 0.0368(4) 0.1284(3) 0.7471(5) 0.112(3) Uani 1.000000 .
C17 C 0.1083(4) 0.2340(3) 1.0900(4) 0.0370(14) Uani 1.000000 .
H17 H 0.1000(4) 0.2163(3) 1.1435(4) 0.0444(17) Uiso 1.000000 R
C26 C 0.2943(4) 0.5179(2) 0.8324(4) 0.0322(13) Uani 1.000000 .
H26 H 0.2729(4) 0.5528(2) 0.8150(4) 0.0387(15) Uiso 1.000000 R
C6 C 0.6004(4) 0.2727(3) 0.8090(4) 0.0339(13) Uani 1.000000 .
H6 H 0.6552(4) 0.2702(3) 0.8509(4) 0.0406(16) Uiso 1.000000 R
C32 C 0.5321(4) 0.4071(2) 0.9176(4) 0.0292(12) Uani 1.000000 .
C18 C 0.1025(4) 0.2095(2) 1.0032(4) 0.0308(12) Uani 1.000000 .
H18 H 0.0896(4) 0.1728(2) 0.9897(4) 0.0369(15) Uiso 1.000000 R
C25 C 0.3717(4) 0.5055(2) 0.8914(4) 0.0330(13) Uani 1.000000 .
H25 H 0.4136(4) 0.5302(2) 0.9233(4) 0.0396(16) Uiso 1.000000 R
C43 C 0.3337(5) 0.5737(3) 0.5978(5) 0.0460(16) Uani 1.000000 .
H43 H 0.3805(5) 0.5720(3) 0.6484(5) 0.055(2) Uiso 1.000000 R
C21 C -0.1015(4) 0.3245(3) 1.0294(5) 0.0439(16) Uani 1.000000 .
H21 H -0.0917(4) 0.3551(3) 1.0672(5) 0.0527(19) Uiso 1.000000 R
C35 C 0.5469(5) 0.4285(3) 0.8264(4) 0.0433(16) Uani 1.000000 .
H35a H 0.506(2) 0.4094(14) 0.7793(4) 0.065(2) Uiso 1.000000 GR
H35b H 0.533(3) 0.4670(5) 0.8227(13) 0.065(2) Uiso 1.000000 GR
H35c H 0.6111(9) 0.4230(18) 0.8189(14) 0.065(2) Uiso 1.000000 GR
C33 C 0.3407(4) 0.4079(3) 1.0680(4) 0.0393(15) Uani 1.000000 .
H33a H 0.3152(16) 0.4422(9) 1.044(2) 0.059(2) Uiso 1.000000 GR
H33b H 0.2969(11) 0.3790(10) 1.048(3) 0.059(2) Uiso 1.000000 GR
H33c H 0.3520(7) 0.4093(18) 1.1333(4) 0.059(2) Uiso 1.000000 GR
C7 C 0.6029(4) 0.2991(2) 0.7267(4) 0.0333(13) Uani 1.000000 .
C20 C -0.1012(5) 0.3237(3) 0.9361(5) 0.0441(16) Uani 1.000000 .
H20 H -0.0912(5) 0.3538(3) 0.9006(5) 0.0529(19) Uiso 1.000000 R
C39 C 0.1299(5) 0.4572(3) 0.5584(4) 0.0455(17) Uani 1.000000 .
H39 H 0.0675(5) 0.4678(3) 0.5533(4) 0.055(2) Uiso 1.000000 R
C34 C 0.6631(4) 0.3247(3) 1.1143(5) 0.0426(15) Uani 1.000000 .
H34a H 0.6483(17) 0.3211(17) 1.1747(10) 0.064(2) Uiso 1.000000 GR
H34b H 0.668(2) 0.2889(7) 1.0885(18) 0.064(2) Uiso 1.000000 GR
H34c H 0.7216(7) 0.3436(10) 1.117(3) 0.064(2) Uiso 1.000000 GR
C42 C 0.3436(5) 0.5593(3) 0.5079(5) 0.0498(18) Uani 1.000000 .
H42 H 0.3981(5) 0.5467(3) 0.4889(5) 0.060(2) Uiso 1.000000 R
C44 C 0.2409(5) 0.5909(2) 0.5974(5) 0.0438(16) Uani 1.000000 .
H44 H 0.2152(5) 0.6026(2) 0.6476(5) 0.0525(19) Uiso 1.000000 R
C45 C 0.1937(6) 0.5873(3) 0.5074(6) 0.055(2) Uani 1.000000 .
H45 H 0.1314(6) 0.5966(3) 0.4876(6) 0.066(2) Uiso 1.000000 R
C11 C 0.6925(5) 0.3241(3) 0.7061(5) 0.0540(19) Uani 1.000000 .
H11a H 0.7328(16) 0.2957(4) 0.690(4) 0.081(3) Uiso 1.000000 GR
H11b H 0.6784(6) 0.3493(17) 0.656(2) 0.081(3) Uiso 1.000000 GR
H11c H 0.7233(19) 0.3432(19) 0.7588(13) 0.081(3) Uiso 1.000000 GR
C22 C -0.1192(5) 0.2711(4) 1.0562(6) 0.057(2) Uani 1.000000 .
H22 H -0.1235(5) 0.2597(4) 1.1150(6) 0.068(3) Uiso 1.000000 R
B2 B -0.0351(5) 0.3665(3) 0.7144(5) 0.0396(16) Uani 1.000000 .
C40 C 0.1753(7) 0.4427(3) 0.4862(5) 0.057(2) Uani 1.000000 .
H40 H 0.1485(7) 0.4420(3) 0.4251(5) 0.068(3) Uiso 1.000000 R
C46 C 0.2569(6) 0.5674(3) 0.4523(5) 0.054(2) Uani 1.000000 .
H46 H 0.2435(6) 0.5607(3) 0.3901(5) 0.065(2) Uiso 1.000000 R
C41 C 0.2682(7) 0.4295(3) 0.5212(5) 0.056(2) Uani 1.000000 .
H41 H 0.3140(7) 0.4180(3) 0.4878(5) 0.068(3) Uiso 1.000000 R
F3 F -0.0604(6) 0.1540(3) 0.8374(8) 0.205(6) Uani 1.000000 .
C19 C -0.1183(5) 0.2707(4) 0.9046(5) 0.056(2) Uani 1.000000 .
H19 H -0.1218(5) 0.2589(4) 0.8447(5) 0.067(2) Uiso 1.000000 R
C23 C -0.1293(4) 0.2382(3) 0.9789(7) 0.064(3) Uani 1.000000 .
H23 H -0.1414(4) 0.2007(3) 0.9773(7) 0.077(3) Uiso 1.000000 R
F2 F -0.0174(6) 0.0702(5) 0.8412(7) 0.183(5) Uani 1.000000 .
B1 B -0.0395(6) 0.1150(4) 0.7858(7) 0.052(2) Uani 1.000000 .
C48 C 0.1719(10) -0.0093(6) 0.6498(7) 0.117(5) Uani 1.000000 .
H48a H 0.1726(10) -0.0356(6) 0.6987(7) 0.140(6) Uiso 1.000000 R
H48b H 0.2180(10) 0.0188(6) 0.6699(7) 0.140(6) Uiso 1.000000 R
C47 C 0.0774(11) 0.0159(4) 0.6284(11) 0.128(6) Uani 1.000000 .
H47a H 0.0596(11) 0.0311(4) 0.6834(11) 0.153(7) Uiso 1.000000 R
H47b H 0.0318(11) -0.0119(4) 0.6053(11) 0.153(7) Uiso 1.000000 R
B3 B 0.4225(6) 0.4561(3) 0.3411(5) 0.0461(19) Uani 1.000000 .

loop_
_atom_site_aniso_label
_atom_site_aniso_U_11
_atom_site_aniso_U_22
_atom_site_aniso_U_33
_atom_site_aniso_U_12
_atom_site_aniso_U_13
_atom_site_aniso_U_23
Au01 0.01881(10) 0.01488(9) 0.02277(10) -0.00233(7) 0.00476(7) -0.00098(8)
Fe02 0.0192(4) 0.0268(4) 0.0268(4) 0.0021(3) 0.0073(3) 0.0025(3)
Fe03 0.0340(4) 0.0270(4) 0.0314(4) -0.0004(3) 0.0025(3) 0.0056(3)
Cl2 0.0652(15) 0.0479(12) 0.230(4) -0.0016(11) 0.057(2) -0.0312(17)
Cl1 0.0797(19) 0.0592(15) 0.287(5) 0.0147(14) 0.036(3) 0.061(2)
N4 0.030(2) 0.016(2) 0.023(2) -0.0007(18) -0.0035(18) 0.0006(17)
N1 0.024(2) 0.018(2) 0.027(2) -0.0013(17) 0.0075(18) -0.0034(18)
N2 0.020(2) 0.0183(19) 0.024(2) -0.0030(16) 0.0103(17) -0.0029(17)
N3 0.027(2) 0.016(2) 0.030(2) -0.0020(18) -0.0009(19) -0.0001(18)
C24 0.023(3) 0.018(2) 0.024(3) -0.001(2) 0.001(2) -0.001(2)
F12 0.052(3) 0.067(3) 0.054(2) -0.007(2) 0.006(2) 0.010(2)
F10 0.064(3) 0.068(3) 0.050(2) -0.013(2) 0.018(2) -0.024(2)
F8 0.051(3) 0.097(4) 0.087(4) -0.032(3) -0.021(2) 0.048(3)
F6 0.083(4) 0.093(4) 0.081(4) -0.025(3) 0.034(3) 0.006(3)
C1 0.015(2) 0.021(2) 0.020(2) 0.0009(19) 0.0030(19) -0.0011(19)
F5 0.117(5) 0.096(4) 0.100(4) -0.066(4) 0.059(4) -0.046(3)
F11 0.139(5) 0.045(2) 0.058(3) -0.025(3) 0.032(3) -0.015(2)
C36 0.022(3) 0.023(3) 0.036(3) 0.003(2) -0.002(2) 0.008(2)
C28 0.025(3) 0.023(3) 0.033(3) -0.003(2) -0.001(2) -0.003(2)
F1 0.066(3) 0.106(4) 0.073(3) -0.051(3) 0.003(3) -0.007(3)
C2 0.031(3) 0.018(2) 0.028(3) -0.006(2) 0.010(2) -0.001(2)
C27 0.026(3) 0.016(2) 0.026(3) -0.003(2) -0.005(2) -0.003(2)
C15 0.020(3) 0.036(3) 0.031(3) -0.007(2) 0.007(2) -0.007(2)
F9 0.063(3) 0.095(4) 0.058(3) 0.027(3) 0.005(2) 0.005(3)
C9 0.026(3) 0.028(3) 0.030(3) -0.002(2) 0.008(2) -0.006(2)
C3 0.033(3) 0.017(2) 0.033(3) -0.002(2) 0.008(2) -0.004(2)
C4 0.025(3) 0.019(2) 0.032(3) -0.001(2) 0.014(2) -0.008(2)
C29 0.029(3) 0.024(3) 0.031(3) -0.002(2) 0.001(2) 0.008(2)
C16 0.022(3) 0.063(4) 0.030(3) 0.003(3) 0.003(2) -0.013(3)
C30 0.027(3) 0.017(2) 0.045(3) -0.003(2) -0.003(2) -0.002(2)
C31 0.024(3) 0.025(3) 0.047(3) -0.001(2) 0.008(2) -0.005(3)
C13 0.017(2) 0.028(3) 0.026(3) -0.003(2) 0.003(2) -0.004(2)
C12 0.028(3) 0.050(4) 0.034(3) -0.006(3) 0.008(3) 0.000(3)
F7 0.133(6) 0.130(6) 0.113(5) 0.092(5) -0.010(4) -0.027(4)
C38 0.037(3) 0.022(3) 0.033(3) -0.005(2) -0.001(2) 0.006(2)
C10 0.038(4) 0.051(4) 0.034(3) -0.000(3) 0.000(3) 0.005(3)
C8 0.034(3) 0.033(3) 0.030(3) -0.006(2) 0.016(2) -0.001(2)
C5 0.024(3) 0.031(3) 0.029(3) 0.001(2) 0.002(2) -0.008(2)
C37 0.053(4) 0.034(3) 0.034(3) 0.018(3) 0.009(3) 0.009(3)
C14 0.016(2) 0.029(3) 0.025(3) 0.001(2) 0.005(2) -0.001(2)
F4 0.074(4) 0.120(5) 0.158(6) -0.069(3) 0.067(4) -0.084(4)
C17 0.025(3) 0.060(4) 0.026(3) 0.007(3) 0.003(2) 0.012(3)
C26 0.040(3) 0.017(2) 0.037(3) -0.000(2) 0.000(3) -0.002(2)
C6 0.020(3) 0.043(3) 0.039(3) -0.004(2) 0.004(2) -0.004(3)
C32 0.032(3) 0.020(2) 0.035(3) -0.004(2) 0.003(2) -0.004(2)
C18 0.026(3) 0.036(3) 0.033(3) 0.007(2) 0.010(2) 0.010(2)
C25 0.042(3) 0.013(2) 0.040(3) -0.003(2) -0.007(3) -0.003(2)
C43 0.039(4) 0.041(4) 0.059(4) -0.011(3) 0.012(3) -0.012(3)
C21 0.031(3) 0.045(4) 0.057(4) 0.012(3) 0.012(3) -0.008(3)
C35 0.044(4) 0.049(4) 0.040(4) -0.002(3) 0.016(3) 0.007(3)
C33 0.025(3) 0.052(4) 0.040(3) 0.005(3) 0.000(3) 0.006(3)
C7 0.023(3) 0.038(3) 0.041(3) -0.008(2) 0.013(2) -0.006(3)
C20 0.036(3) 0.046(4) 0.052(4) 0.017(3) 0.012(3) 0.017(3)
C39 0.048(4) 0.041(4) 0.043(4) -0.018(3) -0.009(3) 0.012(3)
C34 0.033(3) 0.032(3) 0.060(4) 0.005(3) -0.004(3) 0.008(3)
C42 0.049(4) 0.050(4) 0.056(4) -0.019(3) 0.025(4) -0.010(3)
C44 0.048(4) 0.025(3) 0.063(4) -0.005(3) 0.021(3) 0.001(3)
C45 0.052(4) 0.030(3) 0.078(5) -0.001(3) -0.010(4) 0.021(4)
C11 0.035(4) 0.070(5) 0.058(4) -0.025(4) 0.010(3) -0.001(4)
C22 0.027(3) 0.083(6) 0.068(5) 0.018(4) 0.029(3) 0.033(5)
B2 0.036(4) 0.040(4) 0.043(4) -0.001(3) 0.007(3) -0.006(3)
C40 0.102(7) 0.040(4) 0.025(3) -0.020(4) 0.001(4) -0.000(3)
C46 0.080(6) 0.038(4) 0.045(4) -0.017(4) 0.009(4) 0.014(3)
C41 0.102(7) 0.032(3) 0.040(4) 0.013(4) 0.026(4) 0.002(3)
F3 0.138(6) 0.153(7) 0.365(14) -0.106(6) 0.170(8) -0.196(9)
C19 0.027(3) 0.077(5) 0.059(5) 0.015(3) -0.007(3) -0.025(4)
C23 0.018(3) 0.034(4) 0.141(9) -0.003(3) 0.017(4) -0.004(5)
F2 0.099(6) 0.228(11) 0.199(9) -0.018(6) -0.044(6) 0.097(8)
B1 0.035(4) 0.051(5) 0.072(6) -0.016(4) 0.015(4) -0.024(4)
C48 0.153(12) 0.130(11) 0.058(6) -0.086(9) -0.013(7) 0.026(7)
C47 0.165(13) 0.052(6) 0.201(14) -0.020(7) 0.140(12) -0.029(7)
B3 0.060(5) 0.044(4) 0.035(4) -0.006(4) 0.008(4) -0.007(3)

loop_
_atom_type_symbol
_atom_type_scat_dispersion_real
_atom_type_scat_dispersion_imag
_atom_type_scat_Cromer_Mann_a1
_atom_type_scat_Cromer_Mann_a2
_atom_type_scat_Cromer_Mann_a3
_atom_type_scat_Cromer_Mann_a4
_atom_type_scat_Cromer_Mann_b1
_atom_type_scat_Cromer_Mann_b2
_atom_type_scat_Cromer_Mann_b3
_atom_type_scat_Cromer_Mann_b4
_atom_type_scat_Cromer_Mann_c
_atom_type_scat_source
_atom_type_scat_dispersion_source
C 0.00347 0.00161 2.31000 1.02000 1.58860 0.86500 20.84390 10.20750 0.56870 51.65120 0.215599998832 'International Tables Volume C Table 6.1.1.4 (pp. 500-502)' 'Henke, Gullikson and Davis, At. Data and Nucl. Data Tables, 1993, 54, 2'
B 0.00141 0.00067 2.05450 1.33260 1.09790 0.70680 23.21850 1.02100 60.34980 0.14030 -0.193200007081 'International Tables Volume C Table 6.1.1.4 (pp. 500-502)' 'Henke, Gullikson and Davis, At. Data and Nucl. Data Tables, 1993, 54, 2'
Cl 0.14873 0.16029 11.46040 7.19640 6.25560 1.64550 0.01040 1.16620 18.51940 47.77840 -9.55739974976 'International Tables Volume C Table 6.1.1.4 (pp. 500-502)' 'Henke, Gullikson and Davis, At. Data and Nucl. Data Tables, 1993, 54, 2'
H 0.00000 0.00000 0.49300 0.32291 0.14019 0.04081 10.51090 26.12570 3.14236 57.79970 0.0030380000826 'International Tables Volume C Table 6.1.1.4 (pp. 500-502)' 'Henke, Gullikson and Davis, At. Data and Nucl. Data Tables, 1993, 54, 2'
F 0.01794 0.01033 3.53920 2.64120 1.51700 1.02430 10.28250 4.29440 0.26150 26.14760 0.277599990368 'International Tables Volume C Table 6.1.1.4 (pp. 500-502)' 'Henke, Gullikson and Davis, At. Data and Nucl. Data Tables, 1993, 54, 2'
N 0.00653 0.00323 12.21260 3.13220 2.01250 1.16630 0.00570 9.89330 28.99750 0.58260 -11.5290002823 'International Tables Volume C Table 6.1.1.4 (pp. 500-502)' 'Henke, Gullikson and Davis, At. Data and Nucl. Data Tables, 1993, 54, 2'
Au -1.84507 8.87037 16.88190 18.59130 25.55820 5.86000 0.46110 8.62160 1.48260 36.39560 12.0657997131 'International Tables Volume C Table 6.1.1.4 (pp. 500-502)' 'Henke, Gullikson and Davis, At. Data and Nucl. Data Tables, 1993, 54, 2'
Fe 0.35822 0.84933 11.76950 7.35730 3.52220 2.30450 4.76110 0.30720 15.35350 76.88050 1.03690004349 'International Tables Volume C Table 6.1.1.4 (pp. 500-502)' 'Henke, Gullikson and Davis, At. Data and Nucl. Data Tables, 1993, 54, 2'

loop_
_geom_angle_atom_site_label_1
_geom_angle_atom_site_label_2
_geom_angle_atom_site_label_3
_geom_angle
_geom_angle_site_symmetry_1
_geom_angle_site_symmetry_3
_geom_angle_publ_flag
C1 Au01 C24 175.2(2) . . ?
C16 Fe02 C15 39.7(2) . . ?
C14 Fe02 C15 39.7(2) . . ?
C14 Fe02 C16 66.8(2) . . ?
C17 Fe02 C15 66.8(2) . . ?
C17 Fe02 C16 40.1(3) . . ?
C17 Fe02 C14 66.7(2) . . ?
C18 Fe02 C15 66.6(2) . . ?
C18 Fe02 C16 67.0(2) . . ?
C18 Fe02 C14 39.7(2) . . ?
C18 Fe02 C17 39.8(2) . . ?
C21 Fe02 C15 120.7(3) . . ?
C21 Fe02 C16 109.3(3) . . ?
C21 Fe02 C14 154.1(2) . . ?
C21 Fe02 C17 128.0(3) . . ?
C21 Fe02 C18 164.9(2) . . ?
C20 Fe02 C15 111.3(3) . . ?
C20 Fe02 C16 128.9(3) . . ?
C20 Fe02 C14 122.1(2) . . ?
C20 Fe02 C17 165.0(3) . . ?
C20 Fe02 C18 154.6(3) . . ?
C20 Fe02 C21 38.9(3) . . ?
C22 Fe02 C15 152.8(3) . . ?
C22 Fe02 C16 119.3(3) . . ?
C22 Fe02 C14 165.7(3) . . ?
C22 Fe02 C17 108.8(3) . . ?
C22 Fe02 C18 128.3(3) . . ?
C22 Fe02 C21 39.3(3) . . ?
C22 Fe02 C20 65.6(3) . . ?
C19 Fe02 C15 129.8(3) . . ?
C19 Fe02 C16 165.8(3) . . ?
C19 Fe02 C14 111.3(3) . . ?
C19 Fe02 C17 153.5(3) . . ?
C19 Fe02 C18 121.3(3) . . ?
C19 Fe02 C21 65.8(3) . . ?
C19 Fe02 C20 39.0(3) . . ?
C19 Fe02 C22 66.2(3) . . ?
C23 Fe02 C15 166.5(3) . . ?
C23 Fe02 C16 152.6(3) . . ?
C23 Fe02 C14 129.5(3) . . ?
C23 Fe02 C17 119.8(3) . . ?
C23 Fe02 C18 110.1(3) . . ?
C23 Fe02 C21 66.0(3) . . ?
C23 Fe02 C20 65.6(3) . . ?
C23 Fe02 C22 39.5(3) . . ?
C23 Fe02 C19 39.5(3) . . ?
C37 Fe03 C38 39.2(2) . . ?
C43 Fe03 C38 122.1(3) . . ?
C43 Fe03 C37 111.8(3) . . ?
C39 Fe03 C38 39.3(2) . . ?
C39 Fe03 C37 65.9(3) . . ?
C39 Fe03 C43 154.2(3) . . ?
C42 Fe03 C38 153.1(3) . . ?
C42 Fe03 C37 119.6(3) . . ?
C42 Fe03 C43 39.6(3) . . ?
C42 Fe03 C39 165.2(3) . . ?
C44 Fe03 C38 113.1(2) . . ?
C44 Fe03 C37 132.1(3) . . ?
C44 Fe03 C43 39.3(3) . . ?
C44 Fe03 C39 121.6(3) . . ?
C44 Fe03 C42 66.3(3) . . ?
C45 Fe03 C38 131.8(3) . . ?
C45 Fe03 C37 169.1(3) . . ?
C45 Fe03 C43 66.0(3) . . ?
C45 Fe03 C39 111.0(3) . . ?
C45 Fe03 C42 66.2(3) . . ?
C45 Fe03 C44 39.5(3) . . ?
C40 Fe03 C38 66.3(2) . . ?
C40 Fe03 C37 66.7(3) . . ?
C40 Fe03 C43 166.1(3) . . ?
C40 Fe03 C39 39.2(3) . . ?
C40 Fe03 C42 127.9(3) . . ?
C40 Fe03 C44 151.8(3) . . ?
C40 Fe03 C45 118.1(3) . . ?
C46 Fe03 C38 167.2(3) . . ?
C46 Fe03 C37 150.5(3) . . ?
C46 Fe03 C43 66.5(3) . . ?
C46 Fe03 C39 129.0(3) . . ?
C46 Fe03 C42 39.5(3) . . ?
C46 Fe03 C44 66.6(3) . . ?
C46 Fe03 C45 39.7(3) . . ?
C46 Fe03 C40 107.5(3) . . ?
C41 Fe03 C38 66.5(3) . . ?
C41 Fe03 C37 40.3(3) . . ?
C41 Fe03 C43 130.3(3) . . ?
C41 Fe03 C39 66.0(3) . . ?
C41 Fe03 C42 108.5(3) . . ?
C41 Fe03 C44 168.4(3) . . ?
C41 Fe03 C45 149.5(3) . . ?
C41 Fe03 C40 39.6(3) . . ?
C41 Fe03 C46 116.6(3) . . ?
C36 N4 C24 123.8(4) . . ?
C26 N4 C24 110.3(4) . . ?
C26 N4 C36 125.7(4) . . ?
C3 N1 C1 110.3(4) . . ?
C4 N1 C1 123.7(4) . . ?
C4 N1 C3 126.0(4) . . ?
C2 N2 C1 110.2(4) . . ?
C13 N2 C1 124.3(4) . . ?
C13 N2 C2 125.5(4) . . ?
C27 N3 C24 124.1(4) . . ?
C25 N3 C24 110.0(4) . . ?
C25 N3 C27 125.8(4) . . ?
N4 C24 Au01 130.7(4) . . ?
N3 C24 Au01 123.3(4) . . ?
N3 C24 N4 105.9(4) . . ?
N1 C1 Au01 124.6(3) . . ?
N2 C1 Au01 130.0(3) . . ?
N2 C1 N1 105.3(4) . . ?
H36a C36 N4 109.0(3) . . ?
H36b C36 N4 109.0(3) . . ?
H36b C36 H36a 107.8 . . ?
C38 C36 N4 113.0(4) . . ?
C38 C36 H36a 109.0(3) . . ?
C38 C36 H36b 109.0(3) . . ?
C29 C28 C27 117.1(5) . . ?
C33 C28 C27 122.2(5) . . ?
C33 C28 C29 120.7(5) . . ?
H2 C2 N2 126.4(3) . . ?
C3 C2 N2 107.2(4) . . ?
C3 C2 H2 126.4(3) . . ?
C28 C27 N3 118.4(5) . . ?
C32 C27 N3 118.6(5) . . ?
C32 C27 C28 123.0(5) . . ?
H15 C15 Fe02 125.33(17) . . ?
C16 C15 Fe02 70.0(3) . . ?
C16 C15 H15 125.8(4) . . ?
C14 C15 Fe02 70.5(3) . . ?
C14 C15 H15 125.8(3) . . ?
C14 C15 C16 108.5(5) . . ?
C12 C9 C4 122.7(5) . . ?
C8 C9 C4 117.5(5) . . ?
C8 C9 C12 119.8(5) . . ?
C2 C3 N1 107.0(5) . . ?
H3 C3 N1 126.5(3) . . ?
H3 C3 C2 126.5(3) . . ?
C9 C4 N1 118.2(5) . . ?
C5 C4 N1 118.9(5) . . ?
C5 C4 C9 122.9(5) . . ?
H29 C29 C28 118.8(3) . . ?
C30 C29 C28 122.5(5) . . ?
C30 C29 H29 118.8(3) . . ?
C15 C16 Fe02 70.3(3) . . ?
H16 C16 Fe02 125.24(17) . . ?
H16 C16 C15 126.2(4) . . ?
C17 C16 Fe02 69.9(3) . . ?
C17 C16 C15 107.6(5) . . ?
C17 C16 H16 126.2(3) . . ?
C31 C30 C29 118.1(5) . . ?
C34 C30 C29 121.4(6) . . ?
C34 C30 C31 120.5(5) . . ?
H31 C31 C30 118.9(3) . . ?
C32 C31 C30 122.3(5) . . ?
C32 C31 H31 118.9(3) . . ?
H13a C13 N2 109.2(3) . . ?
H13b C13 N2 109.2(3) . . ?
H13b C13 H13a 107.9 . . ?
C14 C13 N2 112.0(4) . . ?
C14 C13 H13a 109.2(3) . . ?
C14 C13 H13b 109.2(3) . . ?
H12a C12 C9 109.5 . . ?
H12b C12 C9 109.5 . . ?
H12b C12 H12a 109.5 . . ?
H12c C12 C9 109.5 . . ?
H12c C12 H12a 109.5 . . ?
H12c C12 H12b 109.5 . . ?
C36 C38 Fe03 128.9(4) . . ?
C37 C38 Fe03 69.2(3) . . ?
C37 C38 C36 127.4(5) . . ?
C39 C38 Fe03 69.1(3) . . ?
C39 C38 C36 125.6(6) . . ?
C39 C38 C37 106.9(6) . . ?
H10b C10 H10a 109.5 . . ?
H10c C10 H10a 109.5 . . ?
H10c C10 H10b 109.5 . . ?
C5 C10 H10a 109.5 . . ?
C5 C10 H10b 109.5 . . ?
C5 C10 H10c 109.5 . . ?
H8 C8 C9 119.2(3) . . ?
C7 C8 C9 121.6(5) . . ?
C7 C8 H8 119.2(3) . . ?
C10 C5 C4 122.3(5) . . ?
C6 C5 C4 117.3(5) . . ?
C6 C5 C10 120.3(5) . . ?
C38 C37 Fe03 71.6(3) . . ?
H37 C37 Fe03 124.6(2) . . ?
H37 C37 C38 126.0(4) . . ?
C41 C37 Fe03 69.4(4) . . ?
C41 C37 C38 108.0(6) . . ?
C41 C37 H37 126.0(5) . . ?
C15 C14 Fe02 69.8(3) . . ?
C13 C14 Fe02 125.0(4) . . ?
C13 C14 C15 125.2(5) . . ?
C18 C14 Fe02 69.8(3) . . ?
C18 C14 C15 107.7(5) . . ?
C18 C14 C13 127.1(5) . . ?
C16 C17 Fe02 70.1(3) . . ?
H17 C17 Fe02 125.22(16) . . ?
H17 C17 C16 126.0(3) . . ?
C18 C17 Fe02 70.3(3) . . ?
C18 C17 C16 108.0(5) . . ?
C18 C17 H17 126.0(4) . . ?
H26 C26 N4 126.5(3) . . ?
C25 C26 N4 107.0(5) . . ?
C25 C26 H26 126.5(3) . . ?
H6 C6 C5 119.0(3) . . ?
C7 C6 C5 122.0(5) . . ?
C7 C6 H6 119.0(3) . . ?
C31 C32 C27 117.1(5) . . ?
C35 C32 C27 120.9(5) . . ?
C35 C32 C31 121.9(5) . . ?
C14 C18 Fe02 70.6(3) . . ?
C17 C18 Fe02 69.9(3) . . ?
C17 C18 C14 108.2(5) . . ?
H18 C18 Fe02 125.22(17) . . ?
H18 C18 C14 125.9(3) . . ?
H18 C18 C17 125.9(4) . . ?
C26 C25 N3 106.8(5) . . ?
H25 C25 N3 126.6(3) . . ?
H25 C25 C26 126.6(3) . . ?
H43 C43 Fe03 125.5(2) . . ?
C42 C43 Fe03 69.8(4) . . ?
C42 C43 H43 126.0(4) . . ?
C44 C43 Fe03 70.3(4) . . ?
C44 C43 H43 126.0(4) . . ?
C44 C43 C42 108.0(7) . . ?
H21 C21 Fe02 125.5(2) . . ?
C20 C21 Fe02 70.3(4) . . ?
C20 C21 H21 126.3(4) . . ?
C22 C21 Fe02 69.5(4) . . ?
C22 C21 H21 126.3(5) . . ?
C22 C21 C20 107.5(7) . . ?
H35a C35 C32 109.5 . . ?
H35b C35 C32 109.5 . . ?
H35b C35 H35a 109.5 . . ?
H35c C35 C32 109.5 . . ?
H35c C35 H35a 109.5 . . ?
H35c C35 H35b 109.5 . . ?
H33a C33 C28 109.5 . . ?
H33b C33 C28 109.5 . . ?
H33b C33 H33a 109.5 . . ?
H33c C33 C28 109.5 . . ?
H33c C33 H33a 109.5 . . ?
H33c C33 H33b 109.5 . . ?
C6 C7 C8 118.6(5) . . ?
C11 C7 C8 120.7(6) . . ?
C11 C7 C6 120.7(6) . . ?
C21 C20 Fe02 70.8(4) . . ?
H20 C20 Fe02 125.34(19) . . ?
H20 C20 C21 125.6(4) . . ?
C19 C20 Fe02 69.9(4) . . ?
C19 C20 C21 108.9(7) . . ?
C19 C20 H20 125.6(5) . . ?
C38 C39 Fe03 71.6(3) . . ?
H39 C39 Fe03 124.9(2) . . ?
H39 C39 C38 125.4(4) . . ?
C40 C39 Fe03 69.7(4) . . ?
C40 C39 C38 109.3(7) . . ?
C40 C39 H39 125.4(5) . . ?
H34a C34 C30 109.5 . . ?
H34b C34 C30 109.5 . . ?
H34b C34 H34a 109.5 . . ?
H34c C34 C30 109.5 . . ?
H34c C34 H34a 109.5 . . ?
H34c C34 H34b 109.5 . . ?
C43 C42 Fe03 70.6(4) . . ?
H42 C42 Fe03 125.4(2) . . ?
H42 C42 C43 126.0(4) . . ?
C46 C42 Fe03 69.6(4) . . ?
C46 C42 C43 108.1(7) . . ?
C46 C42 H42 126.0(4) . . ?
C43 C44 Fe03 70.4(4) . . ?
H44 C44 Fe03 125.32(19) . . ?
H44 C44 C43 126.2(4) . . ?
C45 C44 Fe03 69.7(4) . . ?
C45 C44 C43 107.7(7) . . ?
C45 C44 H44 126.2(4) . . ?
C44 C45 Fe03 70.8(4) . . ?
H45 C45 Fe03 125.2(2) . . ?
H45 C45 C44 125.8(4) . . ?
C46 C45 Fe03 69.8(4) . . ?
C46 C45 C44 108.4(7) . . ?
C46 C45 H45 125.8(5) . . ?
H11a C11 C7 109.5 . . ?
H11b C11 C7 109.5 . . ?
H11b C11 H11a 109.5 . . ?
H11c C11 C7 109.5 . . ?
H11c C11 H11a 109.5 . . ?
H11c C11 H11b 109.5 . . ?
C21 C22 Fe02 71.2(4) . . ?
H22 C22 Fe02 124.8(2) . . ?
H22 C22 C21 126.2(5) . . ?
C23 C22 Fe02 69.5(4) . . ?
C23 C22 C21 107.7(7) . . ?
C23 C22 H22 126.2(5) . . ?
F6 B2 F8 110.8(6) . . ?
F5 B2 F8 107.4(7) . . ?
F5 B2 F6 108.7(6) . . ?
F7 B2 F8 108.8(7) . . ?
F7 B2 F6 112.5(7) . . ?
F7 B2 F5 108.6(7) . . ?
C39 C40 Fe03 71.1(4) . . ?
H40 C40 Fe03 124.27(19) . . ?
H40 C40 C39 125.9(5) . . ?
C41 C40 Fe03 70.4(4) . . ?
C41 C40 C39 108.2(6) . . ?
C41 C40 H40 125.9(4) . . ?
C42 C46 Fe03 70.9(4) . . ?
C45 C46 Fe03 70.5(4) . . ?
C45 C46 C42 107.8(7) . . ?
H46 C46 Fe03 124.2(2) . . ?
H46 C46 C42 126.1(4) . . ?
H46 C46 C45 126.1(5) . . ?
C37 C41 Fe03 70.4(4) . . ?
C40 C41 Fe03 70.0(4) . . ?
C40 C41 C37 107.5(6) . . ?
H41 C41 Fe03 124.9(2) . . ?
H41 C41 C37 126.2(5) . . ?
H41 C41 C40 126.2(4) . . ?
C20 C19 Fe02 71.1(4) . . ?
H19 C19 Fe02 124.8(2) . . ?
H19 C19 C20 126.3(5) . . ?
C23 C19 Fe02 69.5(4) . . ?
C23 C19 C20 107.5(7) . . ?
C23 C19 H19 126.3(5) . . ?
C22 C23 Fe02 70.9(4) . . ?
C19 C23 Fe02 71.0(4) . . ?
C19 C23 C22 108.5(6) . . ?
H23 C23 Fe02 123.9(2) . . ?
H23 C23 C22 125.8(5) . . ?
H23 C23 C19 125.8(5) . . ?
F4 B1 F1 113.5(8) . . ?
F3 B1 F1 114.9(8) . . ?
F3 B1 F4 110.9(7) . . ?
F2 B1 F1 101.9(7) . . ?
F2 B1 F4 108.5(8) . . ?
F2 B1 F3 106.4(10) . . ?
H48a C48 Cl2 109.6(4) . . ?
H48b C48 Cl2 109.6(4) . . ?
H48b C48 H48a 108.1 . . ?
C47 C48 Cl2 110.3(8) . . ?
C47 C48 H48a 109.6(6) . . ?
C47 C48 H48b 109.6(7) . . ?
C48 C47 Cl1 110.1(7) . . ?
H47a C47 Cl1 109.6(4) . . ?
H47a C47 C48 109.6(8) . . ?
H47b C47 Cl1 109.6(6) . . ?
H47b C47 C48 109.6(7) . . ?
H47b C47 H47a 108.2 . . ?
F10 B3 F12 108.5(6) . . ?
F11 B3 F12 108.9(6) . . ?
F11 B3 F10 109.2(6) . . ?
F9 B3 F12 108.5(6) . . ?
F9 B3 F10 108.6(6) . . ?
F9 B3 F11 113.1(7) . . ?

loop_
_geom_bond_atom_site_label_1
_geom_bond_atom_site_label_2
_geom_bond_distance
_geom_bond_site_symmetry_2
_geom_bond_publ_flag
Au01 C24 2.017(5) . ?
Au01 C1 2.011(5) . ?
Fe02 C15 2.083(5) . ?
Fe02 C16 2.080(6) . ?
Fe02 C14 2.092(5) . ?
Fe02 C17 2.077(6) . ?
Fe02 C18 2.082(6) . ?
Fe02 C21 2.088(6) . ?
Fe02 C20 2.083(6) . ?
Fe02 C22 2.067(6) . ?
Fe02 C19 2.068(7) . ?
Fe02 C23 2.049(6) . ?
Fe03 C38 2.114(6) . ?
Fe03 C37 2.082(6) . ?
Fe03 C43 2.091(6) . ?
Fe03 C39 2.081(6) . ?
Fe03 C42 2.080(6) . ?
Fe03 C44 2.089(6) . ?
Fe03 C45 2.074(7) . ?
Fe03 C40 2.064(7) . ?
Fe03 C46 2.064(6) . ?
Fe03 C41 2.068(7) . ?
Cl2 C48 1.738(14) . ?
Cl1 C47 1.756(13) . ?
N4 C24 1.344(6) . ?
N4 C36 1.447(7) . ?
N4 C26 1.386(7) . ?
N1 C1 1.348(6) . ?
N1 C3 1.380(6) . ?
N1 C4 1.443(6) . ?
N2 C1 1.354(6) . ?
N2 C2 1.376(6) . ?
N2 C13 1.466(6) . ?
N3 C24 1.348(6) . ?
N3 C27 1.442(7) . ?
N3 C25 1.391(6) . ?
F12 B3 1.386(9) . ?
F10 B3 1.381(9) . ?
F8 B2 1.365(9) . ?
F6 B2 1.368(9) . ?
F5 B2 1.369(9) . ?
F11 B3 1.372(9) . ?
C36 H36a 0.9700 . ?
C36 H36b 0.9700 . ?
C36 C38 1.496(8) . ?
C28 C27 1.387(8) . ?
C28 C29 1.385(8) . ?
C28 C33 1.503(8) . ?
F1 B1 1.319(9) . ?
C2 H2 0.9300 . ?
C2 C3 1.339(8) . ?
C27 C32 1.391(8) . ?
C15 H15 0.9300 . ?
C15 C16 1.414(8) . ?
C15 C14 1.417(7) . ?
F9 B3 1.368(10) . ?
C9 C4 1.397(8) . ?
C9 C12 1.501(8) . ?
C9 C8 1.396(7) . ?
C3 H3 0.9300 . ?
C4 C5 1.383(8) . ?
C29 H29 0.9300 . ?
C29 C30 1.384(8) . ?
C16 H16 0.9300 . ?
C16 C17 1.424(9) . ?
C30 C31 1.384(8) . ?
C30 C34 1.507(8) . ?
C31 H31 0.9300 . ?
C31 C32 1.386(8) . ?
C13 H13a 0.9700 . ?
C13 H13b 0.9700 . ?
C13 C14 1.500(7) . ?
C12 H12a 0.9600 . ?
C12 H12b 0.9600 . ?
C12 H12c 0.9600 . ?
F7 B2 1.326(9) . ?
C38 C37 1.407(9) . ?
C38 C39 1.411(8) . ?
C10 H10a 0.9600 . ?
C10 H10b 0.9600 . ?
C10 H10c 0.9600 . ?
C10 C5 1.492(8) . ?
C8 H8 0.9300 . ?
C8 C7 1.387(8) . ?
C5 C6 1.396(8) . ?
C37 H37 0.9300 . ?
C37 C41 1.429(9) . ?
C14 C18 1.416(7) . ?
F4 B1 1.362(9) . ?
C17 H17 0.9300 . ?
C17 C18 1.415(8) . ?
C26 H26 0.9300 . ?
C26 C25 1.342(8) . ?
C6 H6 0.9300 . ?
C6 C7 1.389(8) . ?
C32 C35 1.502(8) . ?
C18 H18 0.9300 . ?
C25 H25 0.9300 . ?
C43 H43 0.9300 . ?
C43 C42 1.412(10) . ?
C43 C44 1.404(9) . ?
C21 H21 0.9300 . ?
C21 C20 1.390(10) . ?
C21 C22 1.398(10) . ?
C35 H35a 0.9600 . ?
C35 H35b 0.9600 . ?
C35 H35c 0.9600 . ?
C33 H33a 0.9600 . ?
C33 H33b 0.9600 . ?
C33 H33c 0.9600 . ?
C7 C11 1.505(8) . ?
C20 H20 0.9300 . ?
C20 C19 1.386(10) . ?
C39 H39 0.9300 . ?
C39 C40 1.390(10) . ?
C34 H34a 0.9600 . ?
C34 H34b 0.9600 . ?
C34 H34c 0.9600 . ?
C42 H42 0.9300 . ?
C42 C46 1.401(11) . ?
C44 H44 0.9300 . ?
C44 C45 1.407(10) . ?
C45 H45 0.9300 . ?
C45 C46 1.406(11) . ?
C11 H11a 0.9600 . ?
C11 H11b 0.9600 . ?
C11 H11c 0.9600 . ?
C22 H22 0.9300 . ?
C22 C23 1.392(12) . ?
C40 H40 0.9300 . ?
C40 C41 1.399(12) . ?
C46 H46 0.9300 . ?
C41 H41 0.9300 . ?
F3 B1 1.288(10) . ?
C19 H19 0.9300 . ?
C19 C23 1.391(12) . ?
C23 H23 0.9300 . ?
F2 B1 1.376(12) . ?
C48 H48a 0.9700 . ?
C48 H48b 0.9700 . ?
C48 C47 1.486(17) . ?
C47 H47a 0.9700 . ?
C47 H47b 0.9700 . ?
